data_7153247
loop_
_publ_author_name
'Sadeghi-Khomami, Ali'
'Forcada, Tatiana J.'
'Wilson, Claire'
'Sanders, David A. R.'
'Thomas, Neil R.'

_publ_section_title
;
 The UDP-Galp mutase catalyzed isomerization: synthesis and evaluation of
 1,4-anhydro-beta-D-galactopyranose and its [2.2.2] methylene homologue.
;
_journal_issue 7
_journal_name_full 'Organic &amp; biomolecular chemistry'
_journal_page_first 1596
_journal_page_last 1602
_journal_paper_doi 10.1039/b917409e
_journal_volume 8
_journal_year 2010
_chemical_absolute_configuration syn
_chemical_formula_moiety 'C28 H30 O6'
_chemical_formula_sum 'C28 H30 O6'
_chemical_formula_weight 462.52
_chemical_name_systematic
;
?
;
_space_group_IT_number 4
_symmetry_cell_setting monoclinic
_symmetry_space_group_name_Hall 'P 2yb'
_symmetry_space_group_name_H-M 'P 1 21 1'
_atom_sites_solution_hydrogens geom
_atom_sites_solution_primary direct
_atom_sites_solution_secondary difmap
_audit_creation_method SHELXL-97
_cell_angle_alpha 90.00
_cell_angle_beta 101.688(2)
_cell_angle_gamma 90.00
_cell_formula_units_Z 2
_cell_length_a 11.497(2)
_cell_length_b 9.1335(12)
_cell_length_c 11.666(2)
_cell_measurement_reflns_used 3798
_cell_measurement_temperature 150(2)
_cell_measurement_theta_max 27.6
_cell_measurement_theta_min 2.8
_cell_volume 1199.6(3)
_computing_cell_refinement 'Bruker SAINT version 6.36a (Bruker, 2002)'
_computing_data_collection 'Bruker SMART version 5.625 (Bruker, 2001)'
_computing_data_reduction 'Bruker SAINT; Bruker SHELXTL v6.12 (Bruker, 2001)'
_computing_publication_material 'SHELXL-97; PLATON (Spek, 2003)'
_computing_structure_refinement 'SHELXL-97 (Sheldrick, 1997)'
_computing_structure_solution 'SHELXS-97 (Sheldrick, 1990)'
_diffrn_ambient_temperature 150(2)
_diffrn_measured_fraction_theta_full 0.961
_diffrn_measured_fraction_theta_max 0.933
_diffrn_measurement_device_type 'Bruker SMART APEX CCD area detector'
_diffrn_measurement_method omega
_diffrn_radiation_monochromator graphite
_diffrn_radiation_source 'normal-focus sealed tube'
_diffrn_radiation_type MoK\a
_diffrn_radiation_wavelength 0.71073
_diffrn_reflns_av_R_equivalents 0.035
_diffrn_reflns_av_sigmaI/netI 0.0186
_diffrn_reflns_limit_h_max 14
_diffrn_reflns_limit_h_min -14
_diffrn_reflns_limit_k_max 11
_diffrn_reflns_limit_k_min -10
_diffrn_reflns_limit_l_max 6
_diffrn_reflns_limit_l_min -15
_diffrn_reflns_number 4730
_diffrn_reflns_theta_full 25.00
_diffrn_reflns_theta_max 27.58
_diffrn_reflns_theta_min 2.79
_diffrn_standards_decay_% none
_diffrn_standards_number 0
_exptl_absorpt_coefficient_mu 0.089
_exptl_absorpt_correction_type none
_exptl_crystal_colour colourless
_exptl_crystal_density_diffrn 1.280
_exptl_crystal_density_meas 0
_exptl_crystal_density_method 'not measured'
_exptl_crystal_description block
_exptl_crystal_F_000 492
_exptl_crystal_size_max 0.40
_exptl_crystal_size_mid 0.39
_exptl_crystal_size_min 0.23
_refine_diff_density_max 0.214
_refine_diff_density_min -0.196
_refine_diff_density_rms 0.042
_refine_ls_abs_structure_details 'Flack H D (1983), Acta Cryst. A39, 876-881'
_refine_ls_abs_structure_Flack -0.3(11)
_refine_ls_extinction_method none
_refine_ls_goodness_of_fit_ref 1.082
_refine_ls_hydrogen_treatment 'riding model'
_refine_ls_matrix_type full
_refine_ls_number_parameters 307
_refine_ls_number_reflns 2753
_refine_ls_number_restraints 1
_refine_ls_restrained_S_all 1.081
_refine_ls_R_factor_all 0.0412
_refine_ls_R_factor_gt 0.0409
_refine_ls_shift/su_max 0.003
_refine_ls_shift/su_mean 0.001
_refine_ls_structure_factor_coef Fsqd
_refine_ls_weighting_details 'calc w=1/[\s^2^(Fo^2^)+(0.0445P)^2^+0.5117P] where P=(Fo^2^+2Fc^2^)/3'
_refine_ls_weighting_scheme calc
_refine_ls_wR_factor_gt 0.1006
_refine_ls_wR_factor_ref 0.1010
_reflns_number_gt 2731
_reflns_number_total 2758
_reflns_threshold_expression >2sigma(I)
_cod_data_source_file b917409e.txt
_cod_data_source_block PHOOBZ
_cod_depositor_comments
;
The following automatic conversions were performed:

'_symmetry_cell_setting' value 'Monoclinic' changed to 'monoclinic'
according to /home/saulius/struct/CIF-dictionaries/cif_core.dic
dictionary named 'cif_core.dic' version 2.4.2 from 2011-04-26.

Automatic conversion script
Id: cif_fix_values 1891 2012-01-12 08:04:46Z andrius 
;
_cod_original_sg_symbol_H-M 'P 21 '
_cod_database_code 7153247

loop_
_symmetry_equiv_pos_as_xyz
'x, y, z'
'-x, y+1/2, -z'

loop_
_atom_site_label
_atom_site_type_symbol
_atom_site_fract_x
_atom_site_fract_y
_atom_site_fract_z
_atom_site_U_iso_or_equiv
_atom_site_adp_type
_atom_site_occupancy
_atom_site_symmetry_multiplicity
_atom_site_calc_flag
_atom_site_refinement_flags
O1 O 0.58556(17) 0.5444(3) 0.09288(15) 0.0362(5) Uani 1 1 d .
O2 O 0.81319(15) 0.4671(2) 0.18491(14) 0.0307(4) Uani 1 1 d .
O3 O 0.75814(15) 0.2287(2) 0.32321(14) 0.0254(4) Uani 1 1 d .
O4 O 0.63699(15) 0.3998(2) 0.46380(14) 0.0234(3) Uani 1 1 d .
O5 O 0.55066(16) 0.6082(2) 0.27772(15) 0.0274(4) Uani 1 1 d .
O6 O 0.47757(15) 0.54524(19) 0.49333(15) 0.0249(4) Uani 1 1 d .
C1 C 0.6370(2) 0.5905(3) 0.2074(2) 0.0277(5) Uani 1 1 d .
H1A H 0.6774 0.6866 0.2026 0.033 Uiso 1 1 calc R
C2 C 0.7306(2) 0.4773(3) 0.2604(2) 0.0245(5) Uani 1 1 d .
H2A H 0.7728 0.5118 0.3392 0.029 Uiso 1 1 calc R
C3 C 0.6699(2) 0.3319(3) 0.2737(2) 0.0232(5) Uani 1 1 d .
H3A H 0.6294 0.2968 0.1944 0.028 Uiso 1 1 calc R
C4 C 0.5765(2) 0.3557(3) 0.3482(2) 0.0226(5) Uani 1 1 d .
H4A H 0.5323 0.2624 0.3533 0.027 Uiso 1 1 calc R
C5 C 0.4892(2) 0.4759(3) 0.2949(2) 0.0247(5) Uani 1 1 d .
H5A H 0.4404 0.4419 0.2186 0.030 Uiso 1 1 calc R
C6 C 0.4090(2) 0.5122(3) 0.3796(2) 0.0268(5) Uani 1 1 d .
H6A H 0.3585 0.5973 0.3498 0.032 Uiso 1 1 calc R
H6B H 0.3563 0.4279 0.3851 0.032 Uiso 1 1 calc R
C7 C 0.5567(2) 0.4288(3) 0.5378(2) 0.0239(5) Uani 1 1 d .
H7A H 0.5109 0.3385 0.5485 0.029 Uiso 1 1 calc R
C8 C 0.6273(2) 0.4801(3) 0.6539(2) 0.0224(5) Uani 1 1 d .
C9 C 0.6979(2) 0.6046(3) 0.6581(2) 0.0289(5) Uani 1 1 d .
H9A H 0.7010 0.6560 0.5880 0.035 Uiso 1 1 calc R
C10 C 0.7637(3) 0.6541(3) 0.7639(3) 0.0347(6) Uani 1 1 d .
H10A H 0.8113 0.7394 0.7661 0.042 Uiso 1 1 calc R
C11 C 0.7601(3) 0.5791(3) 0.8670(2) 0.0367(6) Uani 1 1 d .
H11A H 0.8054 0.6128 0.9395 0.044 Uiso 1 1 calc R
C12 C 0.6906(3) 0.4557(3) 0.8633(2) 0.0390(7) Uani 1 1 d .
H12A H 0.6886 0.4039 0.9335 0.047 Uiso 1 1 calc R
C13 C 0.6232(3) 0.4063(3) 0.7575(2) 0.0313(6) Uani 1 1 d .
H13A H 0.5744 0.3221 0.7560 0.038 Uiso 1 1 calc R
C14 C 0.5209(3) 0.6579(5) 0.0235(3) 0.0533(10) Uani 1 1 d .
H14A H 0.4868 0.6198 -0.0546 0.080 Uiso 1 1 calc R
H14B H 0.5746 0.7393 0.0167 0.080 Uiso 1 1 calc R
H14C H 0.4569 0.6924 0.0609 0.080 Uiso 1 1 calc R
C15 C 0.9327(2) 0.4635(5) 0.2452(2) 0.0452(8) Uani 1 1 d .
H15A H 0.9476 0.3728 0.2924 0.054 Uiso 1 1 calc R
H15B H 0.9490 0.5482 0.2990 0.054 Uiso 1 1 calc R
C16 C 1.0134(2) 0.4686(3) 0.1583(2) 0.0296(5) Uani 1 1 d .
C17 C 1.1120(2) 0.5606(3) 0.1783(2) 0.0349(6) Uani 1 1 d .
H17A H 1.1263 0.6238 0.2444 0.042 Uiso 1 1 calc R
C18 C 1.1899(3) 0.5595(4) 0.1006(3) 0.0409(7) Uani 1 1 d .
H18A H 1.2574 0.6219 0.1141 0.049 Uiso 1 1 calc R
C19 C 1.1692(3) 0.4687(4) 0.0048(3) 0.0434(7) Uani 1 1 d .
H19A H 1.2229 0.4678 -0.0473 0.052 Uiso 1 1 calc R
C20 C 1.0704(3) 0.3784(4) -0.0162(2) 0.0396(7) Uani 1 1 d .
H20A H 1.0554 0.3168 -0.0832 0.048 Uiso 1 1 calc R
C21 C 0.9935(2) 0.3786(3) 0.0611(2) 0.0342(6) Uani 1 1 d .
H21A H 0.9262 0.3159 0.0471 0.041 Uiso 1 1 calc R
C22 C 0.7215(2) 0.0811(3) 0.3008(3) 0.0348(6) Uani 1 1 d .
H22A H 0.6954 0.0653 0.2155 0.042 Uiso 1 1 calc R
H22B H 0.6538 0.0592 0.3387 0.042 Uiso 1 1 calc R
C23 C 0.8245(2) -0.0182(3) 0.3489(2) 0.0278(5) Uani 1 1 d .
C24 C 0.9341(2) -0.0009(3) 0.3173(2) 0.0329(6) Uani 1 1 d .
H24A H 0.9441 0.0729 0.2627 0.039 Uiso 1 1 calc R
C25 C 1.0291(2) -0.0911(3) 0.3651(3) 0.0369(6) Uani 1 1 d .
H25A H 1.1037 -0.0785 0.3434 0.044 Uiso 1 1 calc R
C26 C 1.0150(3) -0.1990(3) 0.4444(2) 0.0370(7) Uani 1 1 d .
H26A H 1.0802 -0.2595 0.4784 0.044 Uiso 1 1 calc R
C27 C 0.9051(3) -0.2184(4) 0.4740(3) 0.0437(7) Uani 1 1 d .
H27A H 0.8945 -0.2938 0.5270 0.052 Uiso 1 1 calc R
C28 C 0.8110(3) -0.1287(3) 0.4268(3) 0.0375(6) Uani 1 1 d .
H28A H 0.7362 -0.1427 0.4479 0.045 Uiso 1 1 calc R

loop_
_atom_site_aniso_label
_atom_site_aniso_U_11
_atom_site_aniso_U_22
_atom_site_aniso_U_33
_atom_site_aniso_U_23
_atom_site_aniso_U_13
_atom_site_aniso_U_12
O1 0.0339(11) 0.0495(12) 0.0248(8) 0.0078(9) 0.0053(7) 0.0096(9)
O2 0.0215(9) 0.0467(11) 0.0248(8) 0.0002(8) 0.0067(7) 0.0011(8)
O3 0.0229(9) 0.0247(9) 0.0267(8) -0.0038(7) 0.0007(7) 0.0045(7)
O4 0.0231(8) 0.0257(8) 0.0216(7) -0.0004(7) 0.0054(6) 0.0031(7)
O5 0.0291(10) 0.0241(9) 0.0309(9) 0.0049(7) 0.0106(7) 0.0048(7)
O6 0.0231(9) 0.0249(9) 0.0275(8) -0.0005(7) 0.0071(7) 0.0039(7)
C1 0.0277(13) 0.0292(13) 0.0279(11) 0.0054(10) 0.0097(10) 0.0042(10)
C2 0.0217(12) 0.0309(13) 0.0212(10) 0.0000(10) 0.0051(9) 0.0019(10)
C3 0.0221(12) 0.0262(12) 0.0206(10) -0.0014(9) 0.0027(9) 0.0039(9)
C4 0.0208(12) 0.0240(12) 0.0230(10) -0.0015(9) 0.0046(9) 0.0002(9)
C5 0.0216(12) 0.0263(12) 0.0261(11) 0.0012(10) 0.0046(9) 0.0015(10)
C6 0.0196(12) 0.0307(13) 0.0297(12) 0.0005(10) 0.0041(9) 0.0030(9)
C7 0.0234(12) 0.0226(12) 0.0273(11) 0.0023(9) 0.0086(9) 0.0008(9)
C8 0.0228(12) 0.0205(11) 0.0254(11) -0.0007(9) 0.0082(9) 0.0039(9)
C9 0.0294(14) 0.0272(12) 0.0308(12) 0.0033(10) 0.0081(10) -0.0005(10)
C10 0.0321(15) 0.0266(13) 0.0434(15) -0.0031(12) 0.0031(11) -0.0028(11)
C11 0.0444(17) 0.0326(15) 0.0299(13) -0.0095(11) -0.0003(11) 0.0022(12)
C12 0.0600(19) 0.0321(14) 0.0253(12) -0.0001(11) 0.0094(12) -0.0013(13)
C13 0.0409(15) 0.0269(13) 0.0283(12) -0.0018(10) 0.0125(10) -0.0042(11)
C14 0.048(2) 0.074(3) 0.0376(17) 0.0209(17) 0.0063(14) 0.0239(19)
C15 0.0250(14) 0.079(2) 0.0309(13) -0.0051(15) 0.0045(10) -0.0047(15)
C16 0.0221(12) 0.0366(14) 0.0292(11) 0.0030(11) 0.0030(9) 0.0036(11)
C17 0.0286(14) 0.0328(14) 0.0414(14) -0.0026(12) 0.0028(11) 0.0027(11)
C18 0.0281(15) 0.0430(17) 0.0522(17) 0.0120(14) 0.0100(12) -0.0048(13)
C19 0.0331(16) 0.062(2) 0.0396(14) 0.0108(15) 0.0179(12) 0.0057(15)
C20 0.0398(17) 0.0507(18) 0.0284(12) -0.0020(13) 0.0072(11) 0.0072(14)
C21 0.0287(14) 0.0400(16) 0.0326(13) 0.0024(12) 0.0031(10) -0.0040(12)
C22 0.0283(14) 0.0278(14) 0.0462(15) -0.0036(12) 0.0021(11) 0.0011(11)
C23 0.0273(13) 0.0243(12) 0.0305(12) -0.0074(10) 0.0026(9) 0.0005(10)
C24 0.0342(15) 0.0244(13) 0.0395(14) 0.0026(11) 0.0060(11) 0.0000(11)
C25 0.0268(14) 0.0312(14) 0.0522(16) -0.0066(13) 0.0064(12) -0.0016(11)
C26 0.0400(16) 0.0304(14) 0.0348(13) -0.0037(11) -0.0062(11) 0.0125(12)
C27 0.055(2) 0.0408(17) 0.0367(15) 0.0103(13) 0.0123(13) 0.0070(15)
C28 0.0364(16) 0.0393(16) 0.0407(14) 0.0016(13) 0.0170(12) 0.0038(12)

loop_
_atom_type_symbol
_atom_type_description
_atom_type_scat_dispersion_real
_atom_type_scat_dispersion_imag
_atom_type_scat_source
C C 0.0033 0.0016 'International Tables Vol C Tables 4.2.6.8 and 6.1.1.4'
H H 0.0000 0.0000 'International Tables Vol C Tables 4.2.6.8 and 6.1.1.4'
O O 0.0106 0.0060 'International Tables Vol C Tables 4.2.6.8 and 6.1.1.4'

loop_
_geom_angle_atom_site_label_1
_geom_angle_atom_site_label_2
_geom_angle_atom_site_label_3
_geom_angle
C1 O1 C14 112.9(2)
C15 O2 C2 113.38(18)
C3 O3 C22 113.22(19)
C7 O4 C4 111.87(18)
C1 O5 C5 114.01(19)
C7 O6 C6 111.77(18)
O1 C1 O5 111.9(2)
O1 C1 C2 107.8(2)
O5 C1 C2 111.15(19)
O2 C2 C3 112.5(2)
O2 C2 C1 107.27(19)
C3 C2 C1 109.33(19)
O3 C3 C2 108.39(19)
O3 C3 C4 112.91(19)
C2 C3 C4 108.90(19)
O4 C4 C3 108.05(18)
O4 C4 C5 109.37(19)
C3 C4 C5 110.39(19)
O5 C5 C6 106.8(2)
O5 C5 C4 111.07(18)
C6 C5 C4 109.02(19)
O6 C6 C5 110.90(19)
O4 C7 O6 111.42(18)
O4 C7 C8 107.95(19)
O6 C7 C8 106.47(19)
C9 C8 C13 119.2(2)
C9 C8 C7 119.4(2)
C13 C8 C7 121.5(2)
C10 C9 C8 120.4(2)
C9 C10 C11 120.2(3)
C12 C11 C10 119.6(3)
C11 C12 C13 120.6(3)
C8 C13 C12 120.1(3)
O2 C15 C16 109.5(2)
C21 C16 C17 119.3(2)
C21 C16 C15 120.7(3)
C17 C16 C15 119.8(3)
C16 C17 C18 119.6(3)
C19 C18 C17 120.3(3)
C18 C19 C20 120.3(3)
C21 C20 C19 119.6(3)
C16 C21 C20 120.9(3)
O3 C22 C23 108.8(2)
C28 C23 C24 118.9(2)
C28 C23 C22 119.9(2)
C24 C23 C22 121.2(2)
C25 C24 C23 120.4(3)
C26 C25 C24 120.1(3)
C25 C26 C27 119.5(3)
C28 C27 C26 120.3(3)
C27 C28 C23 120.8(3)

loop_
_geom_bond_atom_site_label_1
_geom_bond_atom_site_label_2
_geom_bond_distance
O1 C1 1.412(3)
O1 C14 1.428(4)
O2 C15 1.411(3)
O2 C2 1.423(3)
O3 C3 1.420(3)
O3 C22 1.421(3)
O4 C7 1.412(3)
O4 C4 1.444(3)
O5 C1 1.419(3)
O5 C5 1.434(3)
O6 C7 1.427(3)
O6 C6 1.432(3)
C1 C2 1.530(3)
C2 C3 1.522(4)
C3 C4 1.528(3)
C4 C5 1.532(3)
C5 C6 1.518(3)
C7 C8 1.506(3)
C8 C9 1.392(4)
C8 C13 1.393(3)
C9 C10 1.386(4)
C10 C11 1.392(4)
C11 C12 1.377(4)
C12 C13 1.393(4)
C15 C16 1.508(4)
C16 C21 1.382(4)
C16 C17 1.392(4)
C17 C18 1.397(4)
C18 C19 1.373(5)
C19 C20 1.385(5)
C20 C21 1.384(4)
C22 C23 1.507(4)
C23 C28 1.387(4)
C23 C24 1.392(4)
C24 C25 1.391(4)
C25 C26 1.384(4)
C26 C27 1.387(5)
C27 C28 1.379(4)

loop_
_geom_torsion_atom_site_label_1
_geom_torsion_atom_site_label_2
_geom_torsion_atom_site_label_3
_geom_torsion_atom_site_label_4
_geom_torsion
C14 O1 C1 O5 73.3(3)
C14 O1 C1 C2 -164.2(2)
C5 O5 C1 O1 62.2(3)
C5 O5 C1 C2 -58.4(3)
C15 O2 C2 C3 -103.4(3)
C15 O2 C2 C1 136.3(3)
O1 C1 C2 O2 57.2(3)
O5 C1 C2 O2 -179.8(2)
O1 C1 C2 C3 -65.1(2)
O5 C1 C2 C3 57.9(3)
C22 O3 C3 C2 -158.2(2)
C22 O3 C3 C4 81.1(3)
O2 C2 C3 O3 61.1(2)
C1 C2 C3 O3 -179.83(17)
O2 C2 C3 C4 -175.73(18)
C1 C2 C3 C4 -56.6(2)
C7 O4 C4 C3 178.07(19)
C7 O4 C4 C5 57.9(2)
O3 C3 C4 O4 56.3(2)
C2 C3 C4 O4 -64.1(2)
O3 C3 C4 C5 175.90(19)
C2 C3 C4 C5 55.5(2)
C1 O5 C5 C6 175.23(19)
C1 O5 C5 C4 56.5(2)
O4 C4 C5 O5 64.3(2)
C3 C4 C5 O5 -54.5(2)
O4 C4 C5 C6 -53.1(3)
C3 C4 C5 C6 -171.84(19)
C7 O6 C6 C5 -56.1(3)
O5 C5 C6 O6 -67.3(2)
C4 C5 C6 O6 52.8(3)
C4 O4 C7 O6 -61.0(2)
C4 O4 C7 C8 -177.53(18)
C6 O6 C7 O4 59.7(2)
C6 O6 C7 C8 177.11(19)
O4 C7 C8 C9 59.2(3)
O6 C7 C8 C9 -60.6(3)
O4 C7 C8 C13 -121.2(3)
O6 C7 C8 C13 119.1(2)
C13 C8 C9 C10 0.3(4)
C7 C8 C9 C10 179.9(2)
C8 C9 C10 C11 0.3(4)
C9 C10 C11 C12 -0.2(4)
C10 C11 C12 C13 -0.5(4)
C9 C8 C13 C12 -1.0(4)
C7 C8 C13 C12 179.4(2)
C11 C12 C13 C8 1.1(4)
C2 O2 C15 C16 -174.1(3)
O2 C15 C16 C21 -47.4(4)
O2 C15 C16 C17 135.2(3)
C21 C16 C17 C18 -0.6(4)
C15 C16 C17 C18 176.8(3)
C16 C17 C18 C19 0.2(4)
C17 C18 C19 C20 0.6(5)
C18 C19 C20 C21 -1.1(5)
C17 C16 C21 C20 0.2(4)
C15 C16 C21 C20 -177.2(3)
C19 C20 C21 C16 0.7(5)
C3 O3 C22 C23 175.6(2)
O3 C22 C23 C28 125.6(3)
O3 C22 C23 C24 -53.9(3)
C28 C23 C24 C25 -1.4(4)
C22 C23 C24 C25 178.2(3)
C23 C24 C25 C26 0.2(4)
C24 C25 C26 C27 1.2(4)
C25 C26 C27 C28 -1.5(5)
C26 C27 C28 C23 0.2(5)
C24 C23 C28 C27 1.2(4)
C22 C23 C28 C27 -178.4(3)
